data_4333840
loop_
_publ_author_name
'Li-Li Liang'
'Xin-Long Ni'
'Yi Zhao'
'Kai Chen'
'Xin Xiao'
'Yun-Qian Zhang'
'Carl Redshaw'
'Qian-Jiang Zhu'
'Sai-Feng Xue'
'Zhu Tao'

_publ_section_title
;
 Construction of Cucurbit[7]uril Based Tubular Nanochannels Incorporating
 Associated [CdCl4]2- and Lanthanide Ions
;
_journal_name_full 'Inorganic Chemistry'
_journal_page_first 1909
_journal_page_last 1915
_journal_paper_doi 10.1021/ic302145j
_journal_volume 52
_journal_year 2013
_chemical_formula_moiety 'C42 H62 N28 O24 Sm2, CdCl4, 4Cl, 34(H2 O)'
_chemical_formula_sum 'C42 H130 Cd Cl8 N28 O58 Sm2'
_chemical_formula_weight 2652.44
_chemical_name_systematic
;
 ?
;
_space_group_IT_number 2
_symmetry_cell_setting triclinic
_symmetry_space_group_name_Hall '-P 1'
_symmetry_space_group_name_H-M 'P -1'
_atom_sites_solution_hydrogens geom
_atom_sites_solution_primary direct
_atom_sites_solution_secondary difmap
_audit_creation_method SHELXL-97
_cell_angle_alpha 97.602(5)
_cell_angle_beta 112.930(5)
_cell_angle_gamma 111.329(4)
_cell_formula_units_Z 2
_cell_length_a 17.026(4)
_cell_length_b 17.314(4)
_cell_length_c 20.278(7)
_cell_measurement_temperature 223(2)
_cell_volume 4860(2)
_computing_structure_refinement 'SHELXL-97 (Sheldrick, 1997)'
_diffrn_ambient_temperature 223(2)
_diffrn_measured_fraction_theta_full 0.986
_diffrn_measured_fraction_theta_max 0.986
_diffrn_measurement_device_type 'Bruker CCD Area Detector'
_diffrn_measurement_method '\f and \w scan'
_diffrn_radiation_monochromator graphite
_diffrn_radiation_source 'fine-focus sealed tube'
_diffrn_radiation_type MoK\a
_diffrn_radiation_wavelength 0.71073
_diffrn_reflns_av_R_equivalents 0.0507
_diffrn_reflns_av_sigmaI/netI 0.0567
_diffrn_reflns_limit_h_max 20
_diffrn_reflns_limit_h_min -20
_diffrn_reflns_limit_k_max 20
_diffrn_reflns_limit_k_min -20
_diffrn_reflns_limit_l_max 24
_diffrn_reflns_limit_l_min -24
_diffrn_reflns_number 51739
_diffrn_reflns_theta_full 25.05
_diffrn_reflns_theta_max 25.05
_diffrn_reflns_theta_min 1.33
_exptl_absorpt_coefficient_mu 1.745
_exptl_absorpt_correction_T_max 0.7676
_exptl_absorpt_correction_T_min 0.6897
_exptl_absorpt_correction_type multi-scan
_exptl_absorpt_process_details 'SADABS (Bruker, 2008)'
_exptl_crystal_colour colorless
_exptl_crystal_density_diffrn 1.813
_exptl_crystal_description prism
_exptl_crystal_F_000 2700
_exptl_crystal_size_max 0.23
_exptl_crystal_size_mid 0.21
_exptl_crystal_size_min 0.16
_platon_squeeze_details
;
;
_refine_diff_density_max 2.828
_refine_diff_density_min -0.989
_refine_diff_density_rms 0.133
_refine_ls_extinction_method none
_refine_ls_goodness_of_fit_ref 1.078
_refine_ls_hydrogen_treatment constr
_refine_ls_matrix_type full
_refine_ls_number_parameters 962
_refine_ls_number_reflns 16981
_refine_ls_number_restraints 0
_refine_ls_restrained_S_all 1.078
_refine_ls_R_factor_all 0.0572
_refine_ls_R_factor_gt 0.0475
_refine_ls_shift/su_max 0.001
_refine_ls_shift/su_mean 0.000
_refine_ls_structure_factor_coef Fsqd
_refine_ls_weighting_details 'calc w=1/[\s^2^(Fo^2^)+(0.0873P)^2^+0.0000P] where P=(Fo^2^+2Fc^2^)/3'
_refine_ls_weighting_scheme calc
_refine_ls_wR_factor_gt 0.1417
_refine_ls_wR_factor_ref 0.1471
_reflns_number_gt 13247
_reflns_number_total 16981
_reflns_threshold_expression >2sigma(I)
_cod_data_source_file ic302145j_si_001_10.cif
_cod_data_source_block p05
_cod_database_code 4333840

loop_
_symmetry_equiv_pos_as_xyz
'x, y, z'
'-x, -y, -z'

loop_
_atom_site_label
_atom_site_type_symbol
_atom_site_fract_x
_atom_site_fract_y
_atom_site_fract_z
_atom_site_U_iso_or_equiv
_atom_site_adp_type
_atom_site_occupancy
_atom_site_symmetry_multiplicity
_atom_site_calc_flag
_atom_site_refinement_flags
_atom_site_disorder_assembly
_atom_site_disorder_group
Cl8 Cl 0.9198(2) 0.6146(3) 0.4970(2) 0.0998(13) Uani 0.827(5) 1 d P A 1
Cl9 Cl 0.7713(2) 0.7347(2) 0.3708(2) 0.0588(10) Uani 0.50 1 d P B 1
Cl10 Cl 0.7478(11) 0.6187(10) 0.5105(8) 0.081(5) Uani 0.173(5) 1 d P A 2
Cl11 Cl 0.79109(12) 0.65750(12) 0.46554(11) 0.0491(5) Uani 1 1 d . C 2
Cl2 Cl 0.83350(13) 0.99610(12) 0.25330(10) 0.0495(4) Uani 1 1 d . . .
Cl3 Cl 0.67876(13) 0.79684(13) 0.05166(11) 0.0544(5) Uani 1 1 d . . .
Cl4 Cl 0.63306(11) 1.00225(13) 0.07399(11) 0.0559(5) Uani 1 1 d . . .
Cl5 Cl 0.88731(11) 1.02880(13) 0.08386(9) 0.0490(4) Uani 1 1 d . . .
Cl6 Cl 0.17957(14) 0.19716(14) 0.10791(11) 0.0648(5) Uani 1 1 d . . .
Cl7 Cl 0.5000 0.5000 0.0000 0.0790(10) Uani 1 2 d S . .
Sm1 Sm 0.144432(17) 0.366137(18) -0.061463(14) 0.02263(9) Uani 1 1 d . . .
Sm2 Sm 0.644362(18) 0.953747(19) 0.386615(15) 0.02942(10) Uani 1 1 d . . .
Cd1 Cd 0.76039(3) 0.95582(3) 0.11549(3) 0.04287(14) Uani 1 1 d . . .
O1W O 0.2539(2) 0.3192(3) 0.0236(2) 0.0320(9) Uani 1 1 d . . .
O2W O 0.0888(3) 0.3461(3) 0.0282(2) 0.0417(11) Uani 1 1 d . . .
O3W O 0.2816(3) 0.4063(3) -0.0831(2) 0.0468(12) Uani 1 1 d . . .
O4W O 0.7678(3) 1.0637(3) 0.3666(2) 0.0408(11) Uani 1 1 d . . .
O5W O 0.6342(3) 0.8775(3) 0.4759(2) 0.0597(15) Uani 1 1 d . . .
O6W O 0.7771(3) 0.9176(3) 0.4135(3) 0.0590(14) Uani 1 1 d . . .
O7W O -0.0264(3) 0.3223(3) -0.1269(2) 0.0451(11) Uani 1 1 d . . .
O8W O 0.4702(3) 0.8819(3) 0.3319(3) 0.0534(13) Uani 1 1 d . . .
O9W O 0.6072(3) 1.0748(3) 0.3766(3) 0.0656(16) Uani 1 1 d . . .
O10W O 0.1347(3) 0.4906(3) -0.0938(2) 0.0542(13) Uani 1 1 d . . .
C7 C 0.2192(4) 0.4658(4) 0.2330(3) 0.0285(12) Uani 1 1 d . . .
C16 C 0.2516(4) 0.7071(4) 0.4787(3) 0.0276(12) Uani 1 1 d . . .
C19 C -0.0627(3) 0.7175(3) 0.2603(3) 0.0195(11) Uani 1 1 d . . .
C25 C -0.0219(3) 0.8639(4) 0.1421(3) 0.0270(12) Uani 1 1 d . . .
O4 O -0.0964(2) 0.6707(2) 0.1948(2) 0.0289(9) Uani 1 1 d . . .
O5 O -0.0706(3) 0.7894(2) 0.0969(2) 0.0310(9) Uani 1 1 d . . .
C1 C 0.3438(3) 0.5364(3) 0.1011(3) 0.0235(12) Uani 1 1 d . . .
C2 C 0.5066(3) 0.6335(3) 0.1604(3) 0.0214(11) Uani 1 1 d . . .
H2 H 0.5503 0.6213 0.1448 0.026 Uiso 1 1 calc R . .
C3 C 0.4845(3) 0.5801(3) 0.2116(3) 0.0214(11) Uani 1 1 d . . .
H3 H 0.5217 0.5466 0.2235 0.026 Uiso 1 1 calc R . .
C4 C 0.5528(3) 0.7294(3) 0.2747(3) 0.0199(11) Uani 1 1 d . . .
C5 C 0.3324(4) 0.4532(4) 0.1906(3) 0.0273(12) Uani 1 1 d . . .
H5A H 0.2728 0.4100 0.1460 0.033 Uiso 1 1 calc R . .
H5B H 0.3720 0.4240 0.2097 0.033 Uiso 1 1 calc R . .
C6 C 0.5281(4) 0.6345(4) 0.3507(3) 0.0292(13) Uani 1 1 d . . .
H6A H 0.5544 0.5925 0.3565 0.035 Uiso 1 1 calc R . .
H6B H 0.5760 0.6898 0.3913 0.035 Uiso 1 1 calc R . .
C8 C 0.3735(4) 0.5117(4) 0.3281(3) 0.0252(12) Uani 1 1 d . . .
H8 H 0.4047 0.4737 0.3416 0.030 Uiso 1 1 calc R . .
C9 C 0.3078(4) 0.5065(4) 0.3645(3) 0.0278(12) Uani 1 1 d . . .
H9 H 0.3031 0.4621 0.3909 0.033 Uiso 1 1 calc R . .
C10 C 0.4330(4) 0.6479(4) 0.4124(3) 0.0296(13) Uani 1 1 d . . .
C11 C 0.1269(4) 0.4493(4) 0.3031(3) 0.0310(13) Uani 1 1 d . . .
H11A H 0.1281 0.4100 0.3337 0.037 Uiso 1 1 calc R . .
H11B H 0.0738 0.4150 0.2520 0.037 Uiso 1 1 calc R . .
C12 C 0.3305(4) 0.6148(4) 0.4743(3) 0.0314(13) Uani 1 1 d . . .
H12A H 0.3208 0.5672 0.4963 0.038 Uiso 1 1 calc R . .
H12B H 0.3855 0.6677 0.5142 0.038 Uiso 1 1 calc R . .
C13 C 0.0366(4) 0.5341(3) 0.2948(3) 0.0270(12) Uani 1 1 d . . .
C14 C 0.1506(4) 0.5581(4) 0.4156(3) 0.0275(12) Uani 1 1 d . . .
H14 H 0.1461 0.5140 0.4423 0.033 Uiso 1 1 calc R . .
C15 C 0.0905(3) 0.6043(3) 0.4213(3) 0.0234(12) Uani 1 1 d . . .
H15 H 0.0552 0.5806 0.4487 0.028 Uiso 1 1 calc R . .
C17 C -0.0553(4) 0.6047(4) 0.3194(3) 0.0300(13) Uani 1 1 d . . .
H17A H -0.1029 0.5669 0.2675 0.036 Uiso 1 1 calc R . .
H17B H -0.0848 0.5899 0.3519 0.036 Uiso 1 1 calc R . .
C18 C 0.1423(4) 0.7607(4) 0.4946(3) 0.0273(12) Uani 1 1 d . . .
H18A H 0.2022 0.8056 0.5379 0.033 Uiso 1 1 calc R . .
H18B H 0.0982 0.7329 0.5138 0.033 Uiso 1 1 calc R . .
C20 C -0.0004(3) 0.7629(3) 0.3899(3) 0.0232(11) Uani 1 1 d . . .
H20 H -0.0404 0.7432 0.4148 0.028 Uiso 1 1 calc R . .
C21 C -0.0114(3) 0.8379(3) 0.3602(3) 0.0206(11) Uani 1 1 d . . .
H21 H -0.0541 0.8556 0.3732 0.025 Uiso 1 1 calc R . .
C22 C 0.1477(3) 0.8860(3) 0.4467(3) 0.0226(11) Uani 1 1 d . . .
C23 C -0.0933(3) 0.8382(3) 0.2257(3) 0.0219(11) Uani 1 1 d . . .
H23A H -0.1174 0.8725 0.2473 0.026 Uiso 1 1 calc R . .
H23B H -0.1483 0.7910 0.1805 0.026 Uiso 1 1 calc R . .
C24 C 0.1092(4) 0.9922(4) 0.3865(3) 0.0289(13) Uani 1 1 d . . .
H24A H 0.1695 1.0355 0.4304 0.035 Uiso 1 1 calc R . .
H24B H 0.0591 1.0086 0.3843 0.035 Uiso 1 1 calc R . .
C26 C 0.0418(3) 0.9842(3) 0.2478(3) 0.0228(11) Uani 1 1 d . . .
H26 H 0.0113 1.0214 0.2546 0.027 Uiso 1 1 calc R . .
C27 C 0.0922(3) 1.0106(4) 0.1988(3) 0.0244(12) Uani 1 1 d . . .
H27 H 0.0848 1.0597 0.1818 0.029 Uiso 1 1 calc R . .
C28 C 0.2052(3) 1.0276(3) 0.3192(3) 0.0228(11) Uani 1 1 d . . .
C29 C 0.0563(3) 0.9277(4) 0.0682(3) 0.0249(12) Uani 1 1 d . . .
H29A H 0.0562 0.9796 0.0539 0.030 Uiso 1 1 calc R . .
H29B H 0.0014 0.8760 0.0268 0.030 Uiso 1 1 calc R . .
C30 C 0.2698(3) 1.0854(4) 0.2373(3) 0.0263(12) Uani 1 1 d . . .
H30A H 0.2557 1.1288 0.2152 0.032 Uiso 1 1 calc R . .
H30B H 0.3276 1.1173 0.2865 0.032 Uiso 1 1 calc R . .
C31 C 0.1448(4) 0.8559(4) 0.0386(3) 0.0253(12) Uani 1 1 d . . .
C32 C 0.2340(3) 1.0037(3) 0.1075(3) 0.0229(11) Uani 1 1 d . . .
H32 H 0.2234 1.0501 0.0872 0.028 Uiso 1 1 calc R . .
C33 C 0.2947(3) 0.9743(3) 0.0820(3) 0.0235(11) Uani 1 1 d . . .
H33 H 0.3105 1.0043 0.0473 0.028 Uiso 1 1 calc R . .
C34 C 0.3756(4) 1.0347(4) 0.2124(3) 0.0274(12) Uani 1 1 d . . .
C35 C 0.2500(4) 0.8291(3) -0.0073(3) 0.0259(12) Uani 1 1 d . . .
H35A H 0.1900 0.7759 -0.0405 0.031 Uiso 1 1 calc R . .
H35B H 0.2667 0.8628 -0.0392 0.031 Uiso 1 1 calc R . .
C36 C 0.4679(4) 1.0042(3) 0.1531(3) 0.0278(12) Uani 1 1 d . . .
H36A H 0.4780 1.0327 0.1165 0.033 Uiso 1 1 calc R . .
H36B H 0.5212 1.0417 0.2034 0.033 Uiso 1 1 calc R . .
C37 C 0.3059(3) 0.7204(4) 0.0201(3) 0.0254(12) Uani 1 1 d . . .
C38 C 0.4248(3) 0.8630(3) 0.0598(3) 0.0230(11) Uani 1 1 d . . .
H38 H 0.4370 0.8954 0.0253 0.028 Uiso 1 1 calc R . .
C39 C 0.4712(3) 0.7995(3) 0.0691(3) 0.0230(11) Uani 1 1 d . . .
H39 H 0.5036 0.8005 0.0377 0.028 Uiso 1 1 calc R . .
C40 C 0.5338(3) 0.9023(3) 0.1869(3) 0.0232(12) Uani 1 1 d . . .
C41 C 0.3963(4) 0.6348(4) 0.0321(3) 0.0242(12) Uani 1 1 d . . .
H41A H 0.4486 0.6434 0.0199 0.029 Uiso 1 1 calc R . .
H41B H 0.3366 0.5907 -0.0119 0.029 Uiso 1 1 calc R . .
C42 C 0.5983(3) 0.7957(4) 0.1865(3) 0.0249(12) Uani 1 1 d . . .
H42A H 0.6214 0.7768 0.1532 0.030 Uiso 1 1 calc R . .
H42B H 0.6543 0.8401 0.2328 0.030 Uiso 1 1 calc R . .
N1 N 0.4122(3) 0.6020(3) 0.0957(2) 0.0217(9) Uani 1 1 d . . .
N2 N 0.3827(3) 0.5233(3) 0.1677(2) 0.0243(10) Uani 1 1 d . . .
N3 N 0.5499(3) 0.7220(3) 0.2053(2) 0.0256(10) Uani 1 1 d . . .
N4 N 0.5127(3) 0.6488(3) 0.2787(2) 0.0242(10) Uani 1 1 d . . .
N5 N 0.3094(3) 0.4818(3) 0.2478(2) 0.0271(10) Uani 1 1 d . . .
N6 N 0.2163(3) 0.4835(3) 0.2996(2) 0.0278(10) Uani 1 1 d . . .
N7 N 0.4428(3) 0.6022(3) 0.3595(2) 0.0279(10) Uani 1 1 d . . .
N8 N 0.3534(3) 0.5933(3) 0.4155(2) 0.0283(10) Uani 1 1 d . . .
N9 N 0.1100(3) 0.5180(3) 0.3352(2) 0.0292(11) Uani 1 1 d . . .
N10 N 0.0265(3) 0.5862(3) 0.3425(2) 0.0301(11) Uani 1 1 d . . .
N11 N 0.2472(3) 0.6292(3) 0.4508(2) 0.0286(10) Uani 1 1 d . . .
N12 N 0.1617(3) 0.6958(3) 0.4615(2) 0.0274(10) Uani 1 1 d . . .
N13 N -0.0314(3) 0.6947(3) 0.3230(2) 0.0244(10) Uani 1 1 d . . .
N14 N -0.0516(3) 0.8004(3) 0.2793(2) 0.0246(10) Uani 1 1 d . . .
N15 N 0.1017(3) 0.8029(3) 0.4439(2) 0.0269(10) Uani 1 1 d . . .
N16 N 0.0860(3) 0.9076(3) 0.3971(2) 0.0235(10) Uani 1 1 d . . .
N17 N -0.0288(3) 0.8937(3) 0.2034(2) 0.0252(10) Uani 1 1 d . . .
N18 N 0.0455(3) 0.9312(3) 0.1362(2) 0.0227(9) Uani 1 1 d . . .
N19 N 0.1185(3) 0.9955(3) 0.3185(2) 0.0223(10) Uani 1 1 d . . .
N20 N 0.1916(3) 1.0344(3) 0.2492(2) 0.0230(10) Uani 1 1 d . . .
N21 N 0.1446(3) 0.9240(3) 0.0784(2) 0.0247(10) Uani 1 1 d . . .
N22 N 0.2343(3) 0.8808(3) 0.0447(2) 0.0227(9) Uani 1 1 d . . .
N23 N 0.2894(3) 1.0353(3) 0.1894(2) 0.0267(10) Uani 1 1 d . . .
N24 N 0.3789(3) 0.9960(3) 0.1511(2) 0.0263(10) Uani 1 1 d . . .
N25 N 0.3240(3) 0.8048(3) 0.0296(2) 0.0245(10) Uani 1 1 d . . .
N26 N 0.3907(3) 0.7153(3) 0.0455(2) 0.0227(9) Uani 1 1 d . . .
N27 N 0.4686(3) 0.9215(3) 0.1364(2) 0.0267(10) Uani 1 1 d . . .
N28 N 0.5391(3) 0.8348(3) 0.1498(2) 0.0233(10) Uani 1 1 d . . .
O1 O 0.2587(2) 0.4934(2) 0.05066(19) 0.0264(8) Uani 1 1 d . . .
O2 O 0.1486(3) 0.4391(3) 0.1699(2) 0.0398(10) Uani 1 1 d . . .
O3 O -0.0131(3) 0.5037(3) 0.2252(2) 0.0419(11) Uani 1 1 d . . .
O6 O 0.0770(3) 0.7830(2) 0.0012(2) 0.0363(10) Uani 1 1 d . . .
O7 O 0.2260(2) 0.6576(2) -0.0083(2) 0.0328(9) Uani 1 1 d . . .
O8 O 0.5858(3) 0.7984(3) 0.3234(2) 0.0298(9) Uani 1 1 d . . .
O9 O 0.4864(3) 0.7238(3) 0.4531(2) 0.0426(11) Uani 1 1 d . . .
O10 O 0.3243(3) 0.7763(3) 0.5146(2) 0.0426(11) Uani 1 1 d . . .
O11 O 0.2334(2) 0.9364(2) 0.49103(19) 0.0280(9) Uani 1 1 d . . .
O12 O 0.2823(2) 1.0475(3) 0.3724(2) 0.0335(10) Uani 1 1 d . . .
O13 O 0.4406(3) 1.0661(3) 0.2794(2) 0.0421(11) Uani 1 1 d . . .
O14 O 0.5841(3) 0.9431(3) 0.2551(2) 0.0347(10) Uani 1 1 d . . .

loop_
_atom_site_aniso_label
_atom_site_aniso_U_11
_atom_site_aniso_U_22
_atom_site_aniso_U_33
_atom_site_aniso_U_23
_atom_site_aniso_U_13
_atom_site_aniso_U_12
Cl8 0.089(2) 0.126(3) 0.122(3) 0.076(2) 0.067(2) 0.054(2)
Cl9 0.0416(17) 0.055(2) 0.093(3) 0.047(2) 0.0299(19) 0.0298(17)
Cl10 0.133(12) 0.112(12) 0.086(9) 0.079(9) 0.091(9) 0.087(10)
Cl11 0.0622(10) 0.0703(12) 0.0868(13) 0.0712(11) 0.0604(10) 0.0588(9)
Cl2 0.0655(10) 0.0614(11) 0.0473(10) 0.0199(9) 0.0366(9) 0.0428(9)
Cl3 0.0658(11) 0.0604(12) 0.0603(11) 0.0184(9) 0.0425(10) 0.0385(10)
Cl4 0.0429(9) 0.0697(12) 0.0857(13) 0.0547(11) 0.0403(9) 0.0353(9)
Cl5 0.0387(8) 0.0755(13) 0.0442(9) 0.0337(9) 0.0237(7) 0.0282(8)
Cl6 0.0707(12) 0.0675(13) 0.0611(12) 0.0360(11) 0.0282(10) 0.0341(10)
Cl7 0.0330(12) 0.080(2) 0.084(2) -0.0258(17) 0.0094(13) 0.0232(13)
Sm1 0.01992(14) 0.02195(16) 0.01581(15) 0.00107(12) 0.00345(11) 0.00651(12)
Sm2 0.02192(15) 0.02777(18) 0.01971(16) -0.00021(13) 0.00177(12) 0.00397(12)
Cd1 0.0428(3) 0.0578(3) 0.0479(3) 0.0315(3) 0.0278(2) 0.0309(2)
O1W 0.0297(19) 0.036(2) 0.023(2) 0.0040(18) 0.0056(16) 0.0178(18)
O2W 0.035(2) 0.043(3) 0.031(2) -0.001(2) 0.0189(19) 0.0018(19)
O3W 0.026(2) 0.065(3) 0.034(2) 0.009(2) 0.0107(18) 0.012(2)
O4W 0.034(2) 0.040(3) 0.028(2) -0.0031(19) 0.0132(18) 0.0034(19)
O5W 0.058(3) 0.052(3) 0.018(2) -0.005(2) 0.009(2) -0.011(2)
O6W 0.029(2) 0.052(3) 0.069(3) -0.010(3) 0.016(2) 0.011(2)
O7W 0.031(2) 0.055(3) 0.041(3) 0.008(2) 0.0110(19) 0.020(2)
O8W 0.033(2) 0.052(3) 0.063(3) 0.003(2) 0.020(2) 0.016(2)
O9W 0.040(2) 0.066(4) 0.051(3) -0.023(3) -0.010(2) 0.033(2)
O10W 0.066(3) 0.028(2) 0.034(3) 0.000(2) -0.008(2) 0.025(2)
C7 0.034(3) 0.020(3) 0.024(3) 0.003(2) 0.010(2) 0.010(2)
C16 0.026(3) 0.031(3) 0.022(3) 0.006(3) 0.009(2) 0.013(3)
C19 0.016(2) 0.020(3) 0.014(3) 0.001(2) 0.004(2) 0.005(2)
C25 0.022(3) 0.036(3) 0.024(3) 0.012(3) 0.007(2) 0.017(3)
O4 0.0317(19) 0.025(2) 0.020(2) 0.0021(17) 0.0085(16) 0.0090(17)
O5 0.034(2) 0.024(2) 0.021(2) 0.0013(18) 0.0071(17) 0.0082(18)
C1 0.026(3) 0.024(3) 0.015(3) 0.000(2) 0.006(2) 0.011(2)
C2 0.017(2) 0.022(3) 0.018(3) 0.000(2) 0.004(2) 0.008(2)
C3 0.025(2) 0.022(3) 0.012(2) 0.001(2) 0.005(2) 0.012(2)
C4 0.016(2) 0.024(3) 0.013(2) 0.002(2) 0.002(2) 0.010(2)
C5 0.032(3) 0.024(3) 0.016(3) 0.001(2) 0.009(2) 0.007(2)
C6 0.024(3) 0.036(3) 0.014(3) 0.004(2) -0.001(2) 0.012(2)
C8 0.033(3) 0.025(3) 0.017(3) 0.011(2) 0.009(2) 0.016(2)
C9 0.038(3) 0.024(3) 0.018(3) 0.006(2) 0.010(2) 0.014(2)
C10 0.029(3) 0.034(3) 0.018(3) 0.005(3) 0.007(2) 0.014(3)
C11 0.036(3) 0.021(3) 0.025(3) -0.003(2) 0.012(2) 0.008(2)
C12 0.030(3) 0.038(4) 0.019(3) 0.005(3) 0.007(2) 0.016(3)
C13 0.029(3) 0.020(3) 0.023(3) 0.003(2) 0.009(2) 0.007(2)
C14 0.031(3) 0.025(3) 0.017(3) 0.002(2) 0.009(2) 0.008(2)
C15 0.026(2) 0.023(3) 0.013(2) 0.004(2) 0.007(2) 0.006(2)
C17 0.024(3) 0.024(3) 0.032(3) 0.006(3) 0.007(2) 0.008(2)
C18 0.030(3) 0.028(3) 0.016(3) 0.003(2) 0.006(2) 0.012(2)
C20 0.025(2) 0.027(3) 0.016(3) 0.006(2) 0.008(2) 0.013(2)
C21 0.022(2) 0.018(3) 0.020(3) 0.005(2) 0.010(2) 0.006(2)
C22 0.026(3) 0.021(3) 0.018(3) 0.000(2) 0.012(2) 0.009(2)
C23 0.014(2) 0.028(3) 0.021(3) 0.010(2) 0.006(2) 0.009(2)
C24 0.026(3) 0.027(3) 0.024(3) 0.001(2) 0.012(2) 0.005(2)
C26 0.021(2) 0.023(3) 0.023(3) 0.007(2) 0.009(2) 0.010(2)
C27 0.029(3) 0.024(3) 0.018(3) 0.004(2) 0.007(2) 0.015(2)
C28 0.028(3) 0.022(3) 0.019(3) 0.007(2) 0.008(2) 0.015(2)
C29 0.021(2) 0.032(3) 0.018(3) 0.005(2) 0.009(2) 0.010(2)
C30 0.023(2) 0.024(3) 0.021(3) 0.000(2) 0.009(2) 0.004(2)
C31 0.028(3) 0.031(3) 0.016(3) 0.007(2) 0.009(2) 0.015(3)
C32 0.022(2) 0.024(3) 0.018(3) 0.005(2) 0.005(2) 0.011(2)
C33 0.027(3) 0.020(3) 0.019(3) 0.005(2) 0.009(2) 0.008(2)
C34 0.024(3) 0.025(3) 0.022(3) 0.002(2) 0.005(2) 0.009(2)
C35 0.026(3) 0.019(3) 0.024(3) 0.001(2) 0.006(2) 0.010(2)
C36 0.023(2) 0.019(3) 0.037(3) 0.002(2) 0.013(2) 0.008(2)
C37 0.024(3) 0.025(3) 0.018(3) 0.005(2) 0.005(2) 0.009(2)
C38 0.024(2) 0.023(3) 0.019(3) 0.007(2) 0.008(2) 0.010(2)
C39 0.023(2) 0.028(3) 0.014(2) 0.004(2) 0.007(2) 0.012(2)
C40 0.023(2) 0.020(3) 0.020(3) 0.006(2) 0.009(2) 0.005(2)
C41 0.026(3) 0.027(3) 0.017(3) 0.004(2) 0.007(2) 0.014(2)
C42 0.024(2) 0.032(3) 0.017(3) 0.006(2) 0.008(2) 0.013(2)
N1 0.021(2) 0.026(2) 0.011(2) 0.0036(18) 0.0032(17) 0.0078(18)
N2 0.025(2) 0.021(2) 0.019(2) 0.0051(19) 0.0060(18) 0.0078(19)
N3 0.022(2) 0.026(3) 0.026(2) 0.006(2) 0.0097(19) 0.0102(19)
N4 0.026(2) 0.024(2) 0.016(2) 0.0026(19) 0.0052(18) 0.0108(19)
N5 0.029(2) 0.028(3) 0.020(2) 0.005(2) 0.0091(19) 0.013(2)
N6 0.027(2) 0.030(3) 0.017(2) 0.000(2) 0.0063(19) 0.010(2)
N7 0.030(2) 0.027(3) 0.020(2) 0.004(2) 0.0079(19) 0.012(2)
N8 0.029(2) 0.028(3) 0.022(2) 0.002(2) 0.0083(19) 0.013(2)
N9 0.033(2) 0.028(3) 0.023(2) 0.005(2) 0.012(2) 0.013(2)
N10 0.035(2) 0.029(3) 0.023(2) 0.009(2) 0.008(2) 0.017(2)
N11 0.029(2) 0.026(3) 0.024(2) 0.002(2) 0.008(2) 0.013(2)
N12 0.028(2) 0.024(3) 0.026(2) 0.003(2) 0.009(2) 0.014(2)
N13 0.025(2) 0.021(2) 0.021(2) 0.004(2) 0.0056(19) 0.0109(19)
N14 0.027(2) 0.027(3) 0.015(2) 0.0016(19) 0.0070(18) 0.012(2)
N15 0.027(2) 0.023(3) 0.021(2) 0.001(2) 0.0064(19) 0.009(2)
N16 0.021(2) 0.022(2) 0.019(2) 0.0015(19) 0.0060(18) 0.0071(18)
N17 0.025(2) 0.023(2) 0.022(2) 0.003(2) 0.0107(19) 0.0070(19)
N18 0.026(2) 0.021(2) 0.018(2) 0.0040(19) 0.0082(18) 0.0102(19)
N19 0.0179(19) 0.026(2) 0.017(2) 0.0039(19) 0.0069(17) 0.0064(18)
N20 0.019(2) 0.030(3) 0.013(2) 0.0031(19) 0.0047(17) 0.0076(19)
N21 0.019(2) 0.026(3) 0.026(2) 0.004(2) 0.0110(18) 0.0075(19)
N22 0.025(2) 0.019(2) 0.017(2) -0.0008(18) 0.0073(18) 0.0088(18)
N23 0.025(2) 0.025(3) 0.021(2) 0.002(2) 0.0066(19) 0.0100(19)
N24 0.020(2) 0.029(3) 0.024(2) 0.003(2) 0.0081(19) 0.0098(19)
N25 0.023(2) 0.020(2) 0.026(2) 0.004(2) 0.0093(19) 0.0084(19)
N26 0.023(2) 0.017(2) 0.023(2) 0.0030(19) 0.0069(18) 0.0092(18)
N27 0.029(2) 0.019(2) 0.021(2) -0.0018(19) 0.0082(19) 0.0067(19)
N28 0.024(2) 0.022(2) 0.014(2) 0.0004(19) 0.0037(18) 0.0082(19)
O1 0.0246(18) 0.021(2) 0.0200(19) -0.0006(16) 0.0030(16) 0.0077(16)
O2 0.031(2) 0.051(3) 0.017(2) -0.0060(19) 0.0028(17) 0.0136(19)
O3 0.044(2) 0.047(3) 0.025(2) 0.002(2) 0.0078(19) 0.023(2)
O6 0.0259(19) 0.023(2) 0.047(3) 0.0004(19) 0.0167(19) 0.0036(17)
O7 0.0247(19) 0.021(2) 0.037(2) 0.0005(18) 0.0061(17) 0.0066(17)
O8 0.0311(19) 0.026(2) 0.022(2) 0.0032(18) 0.0073(16) 0.0098(17)
O9 0.044(2) 0.029(2) 0.039(2) 0.001(2) 0.017(2) 0.006(2)
O10 0.032(2) 0.029(2) 0.046(3) -0.009(2) 0.012(2) 0.0065(19)
O11 0.0239(18) 0.029(2) 0.0187(19) -0.0006(17) 0.0048(16) 0.0077(17)
O12 0.0244(19) 0.047(3) 0.0172(19) 0.0040(18) 0.0065(16) 0.0102(18)
O13 0.034(2) 0.058(3) 0.024(2) 0.002(2) 0.0041(18) 0.025(2)
O14 0.033(2) 0.031(2) 0.017(2) -0.0021(17) 0.0023(17) 0.0059(17)

loop_
_atom_type_symbol
_atom_type_description
_atom_type_scat_dispersion_real
_atom_type_scat_dispersion_imag
_atom_type_scat_source
C C 0.0033 0.0016 'International Tables Vol C Tables 4.2.6.8 and 6.1.1.4'
H H 0.0000 0.0000 'International Tables Vol C Tables 4.2.6.8 and 6.1.1.4'
N N 0.0061 0.0033 'International Tables Vol C Tables 4.2.6.8 and 6.1.1.4'
O O 0.0106 0.0060 'International Tables Vol C Tables 4.2.6.8 and 6.1.1.4'
Cd Cd -0.8075 1.2024 'International Tables Vol C Tables 4.2.6.8 and 6.1.1.4'
Sm Sm -0.1638 3.4418 'International Tables Vol C Tables 4.2.6.8 and 6.1.1.4'
Cl Cl 0.1484 0.1585 'International Tables Vol C Tables 4.2.6.8 and 6.1.1.4'

loop_
_geom_angle_atom_site_label_1
_geom_angle_atom_site_label_2
_geom_angle_atom_site_label_3
_geom_angle
_geom_angle_site_symmetry_1
_geom_angle_site_symmetry_3
O2W Sm1 O10W 107.98(18) . .
O2W Sm1 O5 80.05(14) . 2_565
O10W Sm1 O5 146.09(13) . 2_565
O2W Sm1 O3W 145.76(14) . .
O10W Sm1 O3W 86.38(18) . .
O5 Sm1 O3W 105.50(15) 2_565 .
O2W Sm1 O4 144.25(13) . 2_565
O10W Sm1 O4 75.18(15) . 2_565
O5 Sm1 O4 79.80(12) 2_565 2_565
O3W Sm1 O4 68.72(13) . 2_565
O2W Sm1 O7W 73.14(14) . .
O10W Sm1 O7W 75.65(16) . .
O5 Sm1 O7W 75.51(14) 2_565 .
O3W Sm1 O7W 141.10(14) . .
O4 Sm1 O7W 73.39(13) 2_565 .
O2W Sm1 O1 74.21(13) . .
O10W Sm1 O1 72.62(13) . .
O5 Sm1 O1 139.74(12) 2_565 .
O3W Sm1 O1 81.21(13) . .
O4 Sm1 O1 136.82(12) 2_565 .
O7W Sm1 O1 123.73(14) . .
O2W Sm1 O1W 78.11(14) . .
O10W Sm1 O1W 142.93(14) . .
O5 Sm1 O1W 70.45(13) 2_565 .
O3W Sm1 O1W 72.46(14) . .
O4 Sm1 O1W 121.52(13) 2_565 .
O7W Sm1 O1W 138.46(14) . .
O1 Sm1 O1W 74.28(12) . .
O5W Sm2 O14 145.95(14) . .
O5W Sm2 O9W 124.8(2) . .
O14 Sm2 O9W 74.62(16) . .
O5W Sm2 O6W 78.60(19) . .
O14 Sm2 O6W 103.61(16) . .
O9W Sm2 O6W 141.04(17) . .
O5W Sm2 O11 76.01(13) . 2_676
O14 Sm2 O11 138.01(13) . 2_676
O9W Sm2 O11 78.65(14) . 2_676
O6W Sm2 O11 78.20(14) . 2_676
O5W Sm2 O8W 82.50(17) . .
O14 Sm2 O8W 74.42(15) . .
O9W Sm2 O8W 77.90(17) . .
O6W Sm2 O8W 140.17(16) . .
O11 Sm2 O8W 130.21(14) 2_676 .
O5W Sm2 O8 72.26(15) . .
O14 Sm2 O8 76.91(13) . .
O9W Sm2 O8 142.94(13) . .
O6W Sm2 O8 69.02(14) . .
O11 Sm2 O8 137.87(13) 2_676 .
O8W Sm2 O8 71.93(14) . .
O5W Sm2 O4W 139.34(15) . .
O14 Sm2 O4W 69.33(13) . .
O9W Sm2 O4W 72.39(17) . .
O6W Sm2 O4W 70.86(17) . .
O11 Sm2 O4W 72.04(12) 2_676 .
O8W Sm2 O4W 137.83(16) . .
O8 Sm2 O4W 118.25(13) . .
Cl5 Cd1 Cl2 107.41(6) . .
Cl5 Cd1 Cl3 110.65(6) . .
Cl2 Cd1 Cl3 113.38(7) . .
Cl5 Cd1 Cl4 113.33(6) . .
Cl2 Cd1 Cl4 106.91(6) . .
Cl3 Cd1 Cl4 105.21(7) . .
O2 C7 N5 126.8(5) . .
O2 C7 N6 123.7(5) . .
N5 C7 N6 109.5(4) . .
O10 C16 N11 125.8(5) . .
O10 C16 N12 125.1(5) . .
N11 C16 N12 109.1(5) . .
O4 C19 N13 125.7(5) . .
O4 C19 N14 124.4(5) . .
N13 C19 N14 109.9(4) . .
O5 C25 N17 126.1(5) . .
O5 C25 N18 125.1(5) . .
N17 C25 N18 108.8(5) . .
C19 O4 Sm1 158.1(3) . 2_565
C25 O5 Sm1 154.6(4) . 2_565
O1 C1 N2 125.9(5) . .
O1 C1 N1 124.7(5) . .
N2 C1 N1 109.3(4) . .
N3 C2 N1 115.7(4) . .
N3 C2 C3 104.7(4) . .
N1 C2 C3 102.7(4) . .
N3 C2 H2 111.1 . .
N1 C2 H2 111.1 . .
C3 C2 H2 111.1 . .
N2 C3 N4 114.8(4) . .
N2 C3 C2 103.4(4) . .
N4 C3 C2 101.9(4) . .
N2 C3 H3 112.0 . .
N4 C3 H3 112.0 . .
C2 C3 H3 112.0 . .
O8 C4 N4 126.5(5) . .
O8 C4 N3 124.8(5) . .
N4 C4 N3 108.7(4) . .
N5 C5 N2 114.3(4) . .
N5 C5 H5A 108.7 . .
N2 C5 H5A 108.7 . .
N5 C5 H5B 108.7 . .
N2 C5 H5B 108.7 . .
H5A C5 H5B 107.6 . .
N7 C6 N4 114.2(4) . .
N7 C6 H6A 108.7 . .
N4 C6 H6A 108.7 . .
N7 C6 H6B 108.7 . .
N4 C6 H6B 108.7 . .
H6A C6 H6B 107.6 . .
N7 C8 N5 115.4(4) . .
N7 C8 C9 103.7(4) . .
N5 C8 C9 104.1(4) . .
N7 C8 H8 111.0 . .
N5 C8 H8 111.0 . .
C9 C8 H8 111.0 . .
N8 C9 N6 114.4(5) . .
N8 C9 C8 102.7(4) . .
N6 C9 C8 102.6(4) . .
N8 C9 H9 112.1 . .
N6 C9 H9 112.1 . .
C8 C9 H9 112.1 . .
O9 C10 N7 127.0(5) . .
O9 C10 N8 124.8(5) . .
N7 C10 N8 108.2(5) . .
N6 C11 N9 112.6(4) . .
N6 C11 H11A 109.1 . .
N9 C11 H11A 109.1 . .
N6 C11 H11B 109.1 . .
N9 C11 H11B 109.1 . .
H11A C11 H11B 107.8 . .
N11 C12 N8 115.2(4) . .
N11 C12 H12A 108.5 . .
N8 C12 H12A 108.5 . .
N11 C12 H12B 108.5 . .
N8 C12 H12B 108.5 . .
H12A C12 H12B 107.5 . .
O3 C13 N10 126.6(5) . .
O3 C13 N9 124.7(5) . .
N10 C13 N9 108.6(5) . .
N9 C14 N11 114.2(4) . .
N9 C14 C15 103.8(4) . .
N11 C14 C15 103.5(4) . .
N9 C14 H14 111.6 . .
N11 C14 H14 111.6 . .
C15 C14 H14 111.6 . .
N10 C15 N12 114.7(4) . .
N10 C15 C14 102.2(4) . .
N12 C15 C14 103.3(4) . .
N10 C15 H15 112.0 . .
N12 C15 H15 112.0 . .
C14 C15 H15 112.0 . .
N13 C17 N10 113.8(4) . .
N13 C17 H17A 108.8 . .
N10 C17 H17A 108.8 . .
N13 C17 H17B 108.8 . .
N10 C17 H17B 108.8 . .
H17A C17 H17B 107.7 . .
N12 C18 N15 114.7(4) . .
N12 C18 H18A 108.6 . .
N15 C18 H18A 108.6 . .
N12 C18 H18B 108.6 . .
N15 C18 H18B 108.6 . .
H18A C18 H18B 107.6 . .
N13 C20 N15 115.4(4) . .
N13 C20 C21 103.9(4) . .
N15 C20 C21 102.9(4) . .
N13 C20 H20 111.3 . .
N15 C20 H20 111.3 . .
C21 C20 H20 111.3 . .
N14 C21 N16 114.3(4) . .
N14 C21 C20 103.0(4) . .
N16 C21 C20 103.3(4) . .
N14 C21 H21 111.8 . .
N16 C21 H21 111.8 . .
C20 C21 H21 111.8 . .
O11 C22 N15 124.8(5) . .
O11 C22 N16 125.1(5) . .
N15 C22 N16 110.0(4) . .
N14 C23 N17 114.2(4) . .
N14 C23 H23A 108.7 . .
N17 C23 H23A 108.7 . .
N14 C23 H23B 108.7 . .
N17 C23 H23B 108.7 . .
H23A C23 H23B 107.6 . .
N16 C24 N19 113.7(4) . .
N16 C24 H24A 108.8 . .
N19 C24 H24A 108.8 . .
N16 C24 H24B 108.8 . .
N19 C24 H24B 108.8 . .
H24A C24 H24B 107.7 . .
N19 C26 N17 115.0(4) . .
N19 C26 C27 103.5(4) . .
N17 C26 C27 102.2(4) . .
N19 C26 H26 111.8 . .
N17 C26 H26 111.8 . .
C27 C26 H26 111.8 . .
N18 C27 N20 113.5(4) . .
N18 C27 C26 103.4(4) . .
N20 C27 C26 103.4(4) . .
N18 C27 H27 112.0 . .
N20 C27 H27 112.0 . .
C26 C27 H27 112.0 . .
O12 C28 N19 126.4(5) . .
O12 C28 N20 124.7(5) . .
N19 C28 N20 108.8(4) . .
N18 C29 N21 112.5(4) . .
N18 C29 H29A 109.1 . .
N21 C29 H29A 109.1 . .
N18 C29 H29B 109.1 . .
N21 C29 H29B 109.1 . .
H29A C29 H29B 107.8 . .
N23 C30 N20 114.3(4) . .
N23 C30 H30A 108.7 . .
N20 C30 H30A 108.7 . .
N23 C30 H30B 108.7 . .
N20 C30 H30B 108.7 . .
H30A C30 H30B 107.6 . .
O6 C31 N21 126.8(5) . .
O6 C31 N22 124.3(5) . .
N21 C31 N22 108.8(4) . .
N23 C32 N21 113.6(4) . .
N23 C32 C33 103.6(4) . .
N21 C32 C33 103.8(4) . .
N23 C32 H32 111.8 . .
N21 C32 H32 111.8 . .
C33 C32 H32 111.8 . .
N24 C33 N22 113.6(4) . .
N24 C33 C32 104.2(4) . .
N22 C33 C32 103.3(4) . .
N24 C33 H33 111.7 . .
N22 C33 H33 111.7 . .
C32 C33 H33 111.7 . .
O13 C34 N23 124.2(5) . .
O13 C34 N24 126.7(5) . .
N23 C34 N24 109.2(4) . .
N25 C35 N22 113.8(4) . .
N25 C35 H35A 108.8 . .
N22 C35 H35A 108.8 . .
N25 C35 H35B 108.8 . .
N22 C35 H35B 108.8 . .
H35A C35 H35B 107.7 . .
N27 C36 N24 112.7(4) . .
N27 C36 H36A 109.0 . .
N24 C36 H36A 109.0 . .
N27 C36 H36B 109.0 . .
N24 C36 H36B 109.0 . .
H36A C36 H36B 107.8 . .
O7 C37 N25 125.5(5) . .
O7 C37 N26 125.2(5) . .
N25 C37 N26 109.3(4) . .
N25 C38 N27 113.6(4) . .
N25 C38 C39 103.0(4) . .
N27 C38 C39 104.2(4) . .
N25 C38 H38 111.8 . .
N27 C38 H38 111.8 . .
C39 C38 H38 111.8 . .
N26 C39 N28 115.1(4) . .
N26 C39 C38 103.2(4) . .
N28 C39 C38 101.9(4) . .
N26 C39 H39 112.0 . .
N28 C39 H39 112.0 . .
C38 C39 H39 112.0 . .
O14 C40 N28 125.1(5) . .
O14 C40 N27 125.3(5) . .
N28 C40 N27 109.4(4) . .
N26 C41 N1 113.4(4) . .
N26 C41 H41A 108.9 . .
N1 C41 H41A 108.9 . .
N26 C41 H41B 108.9 . .
N1 C41 H41B 108.9 . .
H41A C41 H41B 107.7 . .
N3 C42 N28 113.7(4) . .
N3 C42 H42A 108.8 . .
N28 C42 H42A 108.8 . .
N3 C42 H42B 108.8 . .
N28 C42 H42B 108.8 . .
H42A C42 H42B 107.7 . .
C1 N1 C41 124.9(4) . .
C1 N1 C2 111.9(4) . .
C41 N1 C2 123.2(4) . .
C1 N2 C3 112.5(4) . .
C1 N2 C5 124.8(4) . .
C3 N2 C5 122.3(4) . .
C4 N3 C2 112.0(4) . .
C4 N3 C42 122.8(4) . .
C2 N3 C42 124.6(4) . .
C4 N4 C6 121.2(4) . .
C4 N4 C3 112.4(4) . .
C6 N4 C3 122.8(4) . .
C7 N5 C5 123.0(4) . .
C7 N5 C8 111.7(4) . .
C5 N5 C8 123.9(4) . .
C7 N6 C11 122.0(4) . .
C7 N6 C9 111.6(4) . .
C11 N6 C9 121.9(4) . .
C10 N7 C8 112.4(4) . .
C10 N7 C6 122.8(4) . .
C8 N7 C6 122.7(5) . .
C10 N8 C9 112.7(4) . .
C10 N8 C12 123.5(5) . .
C9 N8 C12 122.6(4) . .
C13 N9 C14 112.0(5) . .
C13 N9 C11 122.5(5) . .
C14 N9 C11 123.3(5) . .
C13 N10 C15 113.3(5) . .
C13 N10 C17 123.0(5) . .
C15 N10 C17 122.0(5) . .
C16 N11 C12 122.4(4) . .
C16 N11 C14 112.1(4) . .
C12 N11 C14 122.7(5) . .
C16 N12 C18 123.4(5) . .
C16 N12 C15 111.8(5) . .
C18 N12 C15 123.2(4) . .
C19 N13 C20 111.6(4) . .
C19 N13 C17 121.8(4) . .
C20 N13 C17 123.8(4) . .
C19 N14 C23 123.6(4) . .
C19 N14 C21 111.5(4) . .
C23 N14 C21 123.6(4) . .
C22 N15 C18 125.4(4) . .
C22 N15 C20 111.7(4) . .
C18 N15 C20 122.4(4) . .
C22 N16 C24 125.5(4) . .
C22 N16 C21 111.8(4) . .
C24 N16 C21 122.3(4) . .
C25 N17 C23 122.4(4) . .
C25 N17 C26 113.1(4) . .
C23 N17 C26 124.2(4) . .
C25 N18 C27 112.3(4) . .
C25 N18 C29 123.3(4) . .
C27 N18 C29 123.5(4) . .
C28 N19 C26 112.5(4) . .
C28 N19 C24 122.8(4) . .
C26 N19 C24 123.5(4) . .
C28 N20 C30 121.7(4) . .
C28 N20 C27 111.8(4) . .
C30 N20 C27 123.5(4) . .
C31 N21 C32 111.9(4) . .
C31 N21 C29 122.7(4) . .
C32 N21 C29 121.0(4) . .
C31 N22 C33 111.6(4) . .
C31 N22 C35 121.0(4) . .
C33 N22 C35 122.4(4) . .
C34 N23 C30 122.9(4) . .
C34 N23 C32 111.1(4) . .
C30 N23 C32 123.2(4) . .
C34 N24 C33 111.6(4) . .
C34 N24 C36 122.5(4) . .
C33 N24 C36 122.6(4) . .
C37 N25 C35 122.0(4) . .
C37 N25 C38 112.5(4) . .
C35 N25 C38 123.0(4) . .
C37 N26 C41 123.4(4) . .
C37 N26 C39 111.8(4) . .
C41 N26 C39 122.9(4) . .
C40 N27 C36 122.2(4) . .
C40 N27 C38 111.3(4) . .
C36 N27 C38 123.6(4) . .
C40 N28 C42 123.9(4) . .
C40 N28 C39 113.1(4) . .
C42 N28 C39 122.7(4) . .
C1 O1 Sm1 146.0(3) . .
C4 O8 Sm2 161.7(4) . .
C22 O11 Sm2 149.2(3) . 2_676
C40 O14 Sm2 153.0(4) . .

loop_
_geom_bond_atom_site_label_1
_geom_bond_atom_site_label_2
_geom_bond_distance
_geom_bond_site_symmetry_2
Cl2 Cd1 2.4470(19) .
Cl3 Cd1 2.461(2) .
Cl4 Cd1 2.4656(17) .
Cl5 Cd1 2.4466(16) .
Sm1 O2W 2.365(4) .
Sm1 O10W 2.377(4) .
Sm1 O5 2.381(4) 2_565
Sm1 O3W 2.414(4) .
Sm1 O4 2.414(4) 2_565
Sm1 O7W 2.432(4) .
Sm1 O1 2.433(3) .
Sm1 O1W 2.466(4) .
Sm2 O5W 2.400(5) .
Sm2 O14 2.408(4) .
Sm2 O9W 2.410(5) .
Sm2 O6W 2.440(5) .
Sm2 O11 2.440(3) 2_676
Sm2 O8W 2.440(4) .
Sm2 O8 2.452(4) .
Sm2 O4W 2.482(4) .
C7 O2 1.241(6) .
C7 N5 1.355(7) .
C7 N6 1.369(7) .
C16 O10 1.219(6) .
C16 N11 1.356(7) .
C16 N12 1.360(7) .
C19 O4 1.239(6) .
C19 N13 1.346(6) .
C19 N14 1.358(7) .
C25 O5 1.228(7) .
C25 N17 1.347(7) .
C25 N18 1.363(7) .
O4 Sm1 2.414(4) 2_565
O5 Sm1 2.381(4) 2_565
C1 O1 1.248(6) .
C1 N2 1.343(6) .
C1 N1 1.353(6) .
C2 N3 1.416(7) .
C2 N1 1.460(6) .
C2 C3 1.542(7) .
C2 H2 0.9900 .
C3 N2 1.446(6) .
C3 N4 1.464(6) .
C3 H3 0.9900 .
C4 O8 1.219(6) .
C4 N4 1.343(7) .
C4 N3 1.375(6) .
C5 N5 1.442(7) .
C5 N2 1.459(7) .
C5 H5A 0.9800 .
C5 H5B 0.9800 .
C6 N7 1.445(7) .
C6 N4 1.450(6) .
C6 H6A 0.9800 .
C6 H6B 0.9800 .
C8 N7 1.434(7) .
C8 N5 1.447(6) .
C8 C9 1.546(7) .
C8 H8 0.9900 .
C9 N8 1.431(7) .
C9 N6 1.458(7) .
C9 H9 0.9900 .
C10 O9 1.223(7) .
C10 N7 1.349(7) .
C10 N8 1.372(7) .
C11 N6 1.454(7) .
C11 N9 1.454(7) .
C11 H11A 0.9800 .
C11 H11B 0.9800 .
C12 N11 1.436(7) .
C12 N8 1.436(7) .
C12 H12A 0.9800 .
C12 H12B 0.9800 .
C13 O3 1.237(6) .
C13 N10 1.340(7) .
C13 N9 1.352(7) .
C14 N9 1.446(7) .
C14 N11 1.453(7) .
C14 C15 1.536(8) .
C14 H14 0.9900 .
C15 N10 1.448(6) .
C15 N12 1.461(7) .
C15 H15 0.9900 .
C17 N13 1.444(7) .
C17 N10 1.455(7) .
C17 H17A 0.9800 .
C17 H17B 0.9800 .
C18 N12 1.438(7) .
C18 N15 1.443(7) .
C18 H18A 0.9800 .
C18 H18B 0.9800 .
C20 N13 1.441(7) .
C20 N15 1.463(6) .
C20 C21 1.542(7) .
C20 H20 0.9900 .
C21 N14 1.450(6) .
C21 N16 1.451(6) .
C21 H21 0.9900 .
C22 O11 1.242(6) .
C22 N15 1.345(7) .
C22 N16 1.348(7) .
C23 N14 1.429(7) .
C23 N17 1.438(6) .
C23 H23A 0.9800 .
C23 H23B 0.9800 .
C24 N16 1.441(7) .
C24 N19 1.455(6) .
C24 H24A 0.9800 .
C24 H24B 0.9800 .
C26 N19 1.442(6) .
C26 N17 1.456(7) .
C26 C27 1.560(7) .
C26 H26 0.9900 .
C27 N18 1.446(7) .
C27 N20 1.453(6) .
C27 H27 0.9900 .
C28 O12 1.214(6) .
C28 N19 1.368(6) .
C28 N20 1.375(6) .
C29 N18 1.458(6) .
C29 N21 1.462(6) .
C29 H29A 0.9800 .
C29 H29B 0.9800 .
C30 N23 1.431(7) .
C30 N20 1.436(6) .
C30 H30A 0.9800 .
C30 H30B 0.9800 .
C31 O6 1.227(6) .
C31 N21 1.341(7) .
C31 N22 1.372(6) .
C32 N23 1.452(6) .
C32 N21 1.459(6) .
C32 C33 1.525(7) .
C32 H32 0.9900 .
C33 N24 1.437(6) .
C33 N22 1.452(6) .
C33 H33 0.9900 .
C34 O13 1.250(6) .
C34 N23 1.361(7) .
C34 N24 1.363(7) .
C35 N25 1.435(7) .
C35 N22 1.459(7) .
C35 H35A 0.9800 .
C35 H35B 0.9800 .
C36 N27 1.431(7) .
C36 N24 1.453(6) .
C36 H36A 0.9800 .
C36 H36B 0.9800 .
C37 O7 1.230(6) .
C37 N25 1.349(7) .
C37 N26 1.372(7) .
C38 N25 1.448(6) .
C38 N27 1.458(7) .
C38 C39 1.562(8) .
C38 H38 0.9900 .
C39 N26 1.444(6) .
C39 N28 1.461(6) .
C39 H39 0.9900 .
C40 O14 1.234(6) .
C40 N28 1.355(7) .
C40 N27 1.366(7) .
C41 N26 1.430(7) .
C41 N1 1.446(6) .
C41 H41A 0.9800 .
C41 H41B 0.9800 .
C42 N3 1.436(7) .
C42 N28 1.440(7) .
C42 H42A 0.9800 .
C42 H42B 0.9800 .
O11 Sm2 2.440(3) 2_676

loop_
_platon_squeeze_void_nr
_platon_squeeze_void_average_x
_platon_squeeze_void_average_y
_platon_squeeze_void_average_z
_platon_squeeze_void_volume
_platon_squeeze_void_count_electrons
_platon_squeeze_void_content
1 0.040 0.037 0.472 1918 672 ' '
